data_1558934
loop_
_publ_author_name
'Hakansson, Kjell'
'Lindahl, Martin'
'Svensson, Goran'
'Albertsson, Jorgen'

_publ_section_title
;
 The Structure of Two Solid Zinc Dipicolinate Complexes
;
_journal_name_full 'Acta Chemica Scandinavica'
_journal_page_first 449
_journal_page_last 455
_journal_paper_doi 10.3891/acta.chem.scand.47-0449
_journal_volume 47
_journal_year 1993
_chemical_formula_sum 'C14 H14 N2 O11 Zn'
_chemical_formula_weight 451.66
_chemical_name_common
;
Zinc dipicolinate
;
_space_group_IT_number 14
_space_group_name_Hall '-P 2ybc'
_space_group_name_H-M_alt 'P 1 21/c 1'
_symmetry_cell_setting monoclinic
_symmetry_Int_Tables_number 14
_symmetry_space_group_name_Hall '-P 2ybc'
_symmetry_space_group_name_H-M 'P 1 21/c 1'
_cell_angle_alpha 90.
_cell_angle_beta 116.55(3)
_cell_angle_gamma 90.
_cell_formula_units_Z 4
_cell_length_a 14.062(4)
_cell_length_b 10.057(5)
_cell_length_c 13.788(2)
_cell_volume 1744.3(11)
_diffrn_ambient_temperature 292
_diffrn_radiation_probe x-ray
_diffrn_radiation_type MoK\a
_diffrn_radiation_wavelength 0.71069
_exptl_absorpt_coefficient_mu 1.502
_exptl_crystal_density_diffrn 1.72
_exptl_crystal_F_000 920
_refine_ls_goodness_of_fit_ref 1.61
_refine_ls_number_reflns 1839
_refine_ls_R_factor_gt 0.037
_refine_ls_wR_factor_gt 0.048
_cod_data_source_file Acta-Chem-Scand-1993-47-449-2.cif
_cod_data_source_block 2
_cod_original_cell_volume 1744.3(2)
_cod_original_sg_symbol_H-M 'P 21/c'
_cod_database_code 1558934

loop_
_space_group_symop_id
_space_group_symop_operation_xyz
1 x,y,z
2 -x,1/2+y,1/2-z
3 -x,-y,-z
4 x,1/2-y,1/2+z

loop_
_atom_site_label
_atom_site_type_symbol
_atom_site_thermal_displace_type
_atom_site_fract_x
_atom_site_fract_y
_atom_site_fract_z
_atom_site_occupancy
_atom_site_U_iso_or_equiv
_atom_site_calc_flag
_atom_site_refinement_flags
_atom_site_disorder_assembly
_atom_site_disorder_group
Zn Zn Uiso 0.24953(4) 0.00681(6) 0.73635(4) 1.000 0.0423(2) . . . .
O9 O Uiso 0.4603(3) 0.0335(3) 0.6093(3) 1.000 0.0510(10) . . . .
O9' O Uiso -0.0220(3) 0.2271(4) 0.5732(3) 1.000 0.081(2) . . . .
O10 O Uiso 0.3126(2) -0.0074(3) 0.6262(2) 1.000 0.0460(10) . . . .
O10' O Uiso 0.1504(3) 0.1731(3) 0.6659(3) 1.000 0.052(2) . . . .
O11 O Uiso 0.3736(3) 0.1545(3) 1.0639(3) 1.000 0.054(2) . . . .
O11' O Uiso 0.1830(3) -0.3988(3) 0.7782(3) 1.000 0.056(2) . . . .
O12 O Uiso 0.2620(3) 0.0571(4) 0.9080(2) 1.000 0.0480(10) . . . .
O12' O Uiso 0.2769(2) -0.2163(3) 0.7843(3) 1.000 0.0480(10) . . . .
N1 N Uiso 0.3941(3) 0.0863(3) 0.8234(3) 1.000 0.0320(10) . . . .
N1' N Uiso 0.1042(3) -0.0742(4) 0.6827(3) 1.000 0.0330(10) . . . .
Ow1 O Uiso 0.3470(3) -0.5242(4) 0.8896(3) 1.000 0.058(2) . . . .
C2 C Uiso 0.4558(3) 0.0967(4) 0.7732(3) 1.000 0.033(2) . . . .
C2' C Uiso 0.0215(3) 0.0065(5) 0.6317(3) 1.000 0.041(2) . . . .
C3 C Uiso 0.5531(4) 0.1587(5) 0.8215(4) 1.000 0.044(2) . . . .
C3' C Uiso -0.0825(4) -0.0412(6) 0.5921(4) 1.000 0.052(2) . . . .
C4 C Uiso 0.5872(4) 0.2111(5) 0.9260(4) 1.000 0.046(2) . . . .
C4' C Uiso -0.0973(4) -0.1725(7) 0.6069(4) 1.000 0.059(3) . . . .
C5 C Uiso 0.5229(4) 0.1986(5) 0.9777(4) 1.000 0.043(2) . . . .
C5' C Uiso -0.0112(4) -0.2556(5) 0.6605(4) 1.000 0.049(2) . . . .
C6 C Uiso 0.4267(3) 0.1353(4) 0.9238(3) 1.000 0.035(2) . . . .
C6' C Uiso 0.0901(3) -0.2019(5) 0.6978(3) 1.000 0.038(2) . . . .
C7 C Uiso 0.4069(4) 0.0359(4) 0.6604(3) 1.000 0.038(2) . . . .
C7' C Uiso 0.0511(5) 0.1491(5) 0.6228(4) 1.000 0.052(2) . . . .
C8 C Uiso 0.3467(4) 0.1134(4) 0.9668(4) 1.000 0.039(2) . . . .
C8' C Uiso 0.1929(4) -0.2750(5) 0.7583(3) 1.000 0.039(2) . . . .
Ow2 O Uiso 0.2480(4) 0.1107(4) 1.1374(4) 1.000 0.069(2) . . . .
Ow3 O Uiso 0.1125(10) -0.0515(9) 0.9963(7) 1.000 0.288(8) . . . .

loop_
_atom_type_symbol
_atom_type_description
_atom_type_scat_dispersion_real
_atom_type_scat_dispersion_imag
_atom_type_scat_source
C C 0.0033 0.0016 ' International Tables Vol C Tables 4.2.6.8 and 6.1.1.4'
N N 0.0061 0.0033 ' International Tables Vol C Tables 4.2.6.8 and 6.1.1.4'
O O 0.0106 0.0060 ' International Tables Vol C Tables 4.2.6.8 and 6.1.1.4'
Zn Zn 0.2839 1.4301 ' International Tables Vol C Tables 4.2.6.8 and 6.1.1.4'

loop_
_geom_angle_atom_site_label_1
_geom_angle_atom_site_label_2
_geom_angle_atom_site_label_3
_geom_angle
_geom_angle_site_symmetry_1
_geom_angle_site_symmetry_2
_geom_angle_site_symmetry_3
_geom_angle_publ_flag
O10 Zn O10' 97.34(14) . . . yes
O10 Zn O12 152.53(14) . . . yes
O10 Zn O12' 94.08(13) . . . yes
O10 Zn N1 79.36(14) . . . yes
O10 Zn N1' 113.53(14) . . . yes
O10' Zn O12 91.69(15) . . . yes
O10' Zn O12' 152.39(15) . . . yes
O10' Zn N1 104.07(15) . . . yes
O10' Zn N1' 78.37(16) . . . yes
O12 Zn O12' 89.60(14) . . . yes
O12 Zn N1 73.28(16) . . . yes
O12 Zn N1' 93.66(16) . . . yes
O12' Zn N1 102.70(13) . . . yes
O12' Zn N1' 74.03(15) . . . yes
N1 Zn N1' 166.69(16) . . . yes
Zn O10 C7 114.9(2) . . . yes
Zn O10' C7' 115.1(3) . . . yes
Zn O12 C8 112.0(4) . . . yes
Zn O12' C8' 111.6(3) . . . yes
Zn N1 C2 116.1(3) . . . yes
Zn N1 C6 123.4(3) . . . yes
C2 N1 C6 120.3(4) . . . yes
Zn N1' C2' 116.9(3) . . . yes
Zn N1' C6' 122.2(3) . . . yes
C2' N1' C6' 121.0(4) . . . yes
N1 C2 C3 121.4(4) . . . yes
N1 C2 C7 113.4(4) . . . yes
C3 C2 C7 125.1(4) . . . no
N1' C2' C3' 120.8(5) . . . yes
N1' C2' C7' 114.4(4) . . . yes
C3' C2' C7' 124.8(5) . . . no
C2 C3 C4 118.5(5) . . . no
C2' C3' C4' 118.4(5) . . . no
C3 C4 C5 119.5(5) . . . no
C3' C4' C5' 120.6(6) . . . no
C4 C5 C6 118.4(4) . . . no
C4' C5' C6' 118.1(5) . . . no
N1 C6 C5 121.8(4) . . . yes
N1 C6 C8 112.5(4) . . . yes
C5 C6 C8 125.7(4) . . . no
N1' C6' C5' 121.2(4) . . . yes
N1' C6' C8' 112.7(4) . . . yes
C5' C6' C8' 126.1(5) . . . no
O9 C7 O10 125.5(4) . . . yes
O9 C7 C2 118.6(5) . . . yes
O10 C7 C2 116.0(4) . . . yes
O9' C7' O10' 127.5(5) . . . yes
O9' C7' C2' 117.3(6) . . . yes
O10' C7' C2' 115.2(5) . . . yes
O11 C8 O12 125.3(5) . . . yes
O11 C8 C6 116.1(5) . . . yes
O12 C8 C6 118.6(4) . . . yes
O11' C8' O12' 125.7(5) . . . yes
O11' C8' C6' 114.9(5) . . . yes
O12' C8' C6' 119.4(4) . . . yes

loop_
_geom_bond_atom_site_label_1
_geom_bond_atom_site_label_2
_geom_bond_distance
_geom_bond_site_symmetry_1
_geom_bond_site_symmetry_2
_geom_bond_publ_flag
Zn O10 2.078(3) . . yes
Zn O10' 2.115(4) . . yes
Zn O12 2.349(3) . . yes
Zn O12' 2.322(3) . . yes
Zn N1 2.008(4) . . yes
Zn N1' 2.009(5) . . yes
O9 C7 1.239(7) . . yes
O9' C7' 1.229(7) . . yes
O10 C7 1.269(6) . . yes
O10' C7' 1.273(8) . . yes
O11 C8 1.286(6) . . yes
O11' C8' 1.296(6) . . yes
O12 C8 1.238(7) . . yes
O12' C8' 1.222(7) . . yes
N1 C2 1.334(6) . . yes
N1 C6 1.342(5) . . yes
N1' C2' 1.332(6) . . yes
N1' C6' 1.330(6) . . yes
C2 C3 1.375(7) . . no
C2 C7 1.520(5) . . no
C2' C3' 1.398(8) . . no
C2' C7' 1.514(7) . . no
C3 C4 1.402(7) . . no
C3' C4' 1.366(9) . . no
C4 C5 1.385(8) . . no
C4' C5' 1.382(8) . . no
C5 C6 1.374(7) . . no
C5' C6' 1.389(7) . . no
C6 C8 1.504(8) . . no
C6' C8' 1.499(7) . . no

loop_
_geom_torsion_atom_site_label_1
_geom_torsion_atom_site_label_2
_geom_torsion_atom_site_label_3
_geom_torsion_atom_site_label_4
_geom_torsion
_geom_torsion_site_symmetry_1
_geom_torsion_site_symmetry_2
_geom_torsion_site_symmetry_3
_geom_torsion_site_symmetry_4
_geom_torsion_publ_flag
O10' Zn O10 C7 103.5(3) . . . . no
O12 Zn O10 C7 -4.7(5) . . . . no
O12' Zn O10 C7 -101.7(3) . . . . no
N1 Zn O10 C7 0.5(3) . . . . no
N1' Zn O10 C7 -176.0(3) . . . . no
O10 Zn O10' C7' 111.5(4) . . . . no
O12 Zn O10' C7' -94.5(4) . . . . no
O12' Zn O10' C7' -2.1(6) . . . . no
N1 Zn O10' C7' -167.7(4) . . . . no
N1' Zn O10' C7' -1.1(4) . . . . no
O10 Zn O12 C8 8.8(5) . . . . no
O10' Zn O12 C8 -100.7(3) . . . . no
O12' Zn O12 C8 106.9(3) . . . . no
N1 Zn O12 C8 3.5(3) . . . . no
N1' Zn O12 C8 -179.1(3) . . . . no
O10 Zn O12' C8' -115.5(3) . . . . no
O10' Zn O12' C8' -1.1(5) . . . . no
O12 Zn O12' C8' 91.8(3) . . . . no
N1 Zn O12' C8' 164.6(3) . . . . no
N1' Zn O12' C8' -2.1(3) . . . . no
O10 Zn N1 C2 2.3(3) . . . . no
O10 Zn N1 C6 177.9(3) . . . . no
O10' Zn N1 C2 -92.7(3) . . . . no
O10' Zn N1 C6 83.0(3) . . . . no
O12 Zn N1 C2 179.8(3) . . . . no
O12 Zn N1 C6 -4.6(3) . . . . no
O12' Zn N1 C2 94.1(3) . . . . no
O12' Zn N1 C6 -90.2(3) . . . . no
O10 Zn N1' C2' -92.3(3) . . . . no
O10 Zn N1' C6' 88.4(4) . . . . no
O10' Zn N1' C2' 0.7(3) . . . . no
O10' Zn N1' C6' -178.6(4) . . . . no
O12 Zn N1' C2' 91.7(3) . . . . no
O12 Zn N1' C6' -87.7(4) . . . . no
O12' Zn N1' C2' -179.8(3) . . . . no
O12' Zn N1' C6' 0.9(3) . . . . no
Zn O10 C7 C2 -2.9(4) . . . . no
Zn O10 C7 O9 177.9(3) . . . . no
Zn O10' C7' C2' 1.3(6) . . . . no
Zn O10' C7' O9' -176.8(5) . . . . no
Zn O12 C8 O11 178.5(4) . . . . no
Zn O12 C8 C6 -2.3(5) . . . . no
Zn O12' C8' C6' 3.0(5) . . . . no
Zn O12' C8' O11' -177.1(4) . . . . no
Zn N1 C2 C3 175.0(3) . . . . no
Zn N1 C2 C7 -4.3(4) . . . . no
C6 N1 C2 C3 -0.8(6) . . . . no
C6 N1 C2 C7 179.9(4) . . . . no
Zn N1 C6 C5 -174.7(3) . . . . no
C2 N1 C6 C5 0.8(6) . . . . no
C2 N1 C6 C8 -179.7(4) . . . . no
Zn N1 C6 C8 4.9(5) . . . . no
Zn N1' C2' C3' -179.7(3) . . . . no
Zn N1' C2' C7' -0.3(5) . . . . no
C6' N1' C2' C7' 179.1(4) . . . . no
Zn N1' C6' C5' 179.6(3) . . . . no
C6' N1' C2' C3' -0.4(6) . . . . no
C2' N1' C6' C8' -179.1(4) . . . . no
Zn N1' C6' C8' 0.3(5) . . . . no
C2' N1' C6' C5' 0.3(7) . . . . no
C3 C2 C7 O10 -174.4(4) . . . . no
N1 C2 C3 C4 0.3(7) . . . . no
C7 C2 C3 C4 179.5(4) . . . . no
N1 C2 C7 O9 -175.9(4) . . . . no
N1 C2 C7 O10 4.8(5) . . . . no
C3 C2 C7 O9 4.8(6) . . . . no
C7' C2' C3' C4' -179.4(5) . . . . no
N1' C2' C7' O9' 177.6(5) . . . . no
N1' C2' C7' O10' -0.7(6) . . . . no
C3' C2' C7' O9' -3.1(7) . . . . no
C3' C2' C7' O10' 178.7(5) . . . . no
N1' C2' C3' C4' 0.0(7) . . . . no
C2 C3 C4 C5 0.3(7) . . . . no
C2' C3' C4' C5' 0.5(8) . . . . no
C3 C4 C5 C6 -0.4(7) . . . . no
C3' C4' C5' C6' -0.5(8) . . . . no
C4 C5 C6 N1 -0.2(7) . . . . no
C4 C5 C6 C8 -179.6(4) . . . . no
C4' C5' C6' N1' 0.1(7) . . . . no
C4' C5' C6' C8' 179.4(4) . . . . no
N1 C6 C8 O12 -1.1(6) . . . . no
C5 C6 C8 O11 -2.3(7) . . . . no
C5 C6 C8 O12 178.4(5) . . . . no
N1 C6 C8 O11 178.2(4) . . . . no
N1' C6' C8' O11' 177.7(4) . . . . no
C5' C6' C8' O11' -1.6(6) . . . . no
C5' C6' C8' O12' 178.3(4) . . . . no
N1' C6' C8' O12' -2.4(6) . . . . no
